data_4134754
loop_
_publ_author_name
'Liang, Xin-Ting'
'Chen, Jia-Hua'
'Yang, Zhen'

_publ_section_title
;
 Asymmetric Total Synthesis of (-)-Spirochensilide A.
;
_journal_name_full 'Journal of the American Chemical Society'
_journal_paper_doi 10.1021/jacs.0c02522
_journal_year 2020
_chemical_formula_moiety 'C30 H42 O5'
_chemical_formula_sum 'C30 H42 O5'
_chemical_formula_weight 482.63
_space_group_crystal_system orthorhombic
_space_group_IT_number 61
_space_group_name_Hall '-P 2ac 2ab'
_space_group_name_H-M_alt 'P b c a'
_atom_sites_solution_hydrogens mixed
_atom_sites_solution_primary dual
_audit_creation_date 2019-03-22
_audit_creation_method
;
Olex2 1.2
(compiled 2018.05.29 svn.r3508 for OlexSys, GUI svn.r5506)
;
_cell_angle_alpha 90
_cell_angle_beta 90
_cell_angle_gamma 90
_cell_formula_units_Z 8
_cell_length_a 14.4159(7)
_cell_length_b 12.8940(5)
_cell_length_c 28.4623(12)
_cell_measurement_reflns_used 6789
_cell_measurement_temperature 297(2)
_cell_measurement_theta_max 22.5650
_cell_measurement_theta_min 2.2280
_cell_volume 5290.5(4)
_computing_cell_refinement 'CrysAlisPro 1.171.39.29a (Rigaku OD, 2015)'
_computing_data_collection 'CrysAlisPro 1.171.39.29a (Rigaku OD, 2015)'
_computing_data_reduction 'CrysAlisPro 1.171.39.29a (Rigaku OD, 2015)'
_computing_molecular_graphics 'Olex2 (Dolomanov et al., 2009)'
_computing_publication_material 'Olex2 (Dolomanov et al., 2009)'
_computing_structure_refinement 'ShelXL (Sheldrick, 2015)'
_computing_structure_solution 'ShelXT (Sheldrick, 2015)'
_diffrn_ambient_environment air
_diffrn_ambient_temperature 297(2)
_diffrn_detector 'CCD plate'
_diffrn_measured_fraction_theta_full 1.000
_diffrn_measured_fraction_theta_max 0.932
_diffrn_measurement_details
;
List of Runs (angles in degrees, time in seconds):

  # Type    Start    End  Width  t~exp~   \w     \q     \k     \f   Frames
--------------------------------------------------------------------------
  1  \w     22.00  48.00   0.50   15.00    --  -15.70  37.00-120.00   52
  2  \w    -79.00  14.00   0.50   15.00    --  -15.70  37.00-120.00  186
  3  \w    -49.00 -24.00   0.50   15.00    --  -15.70  77.00 120.00   50
  4  \w    -40.00  -9.00   0.50   15.00    --  -15.70  77.00   0.00   62
  5  \w    -56.00 -20.00   0.50   15.00    --  -15.70  77.00-150.00   72
  6  \w    -56.00 -13.00   0.50   15.00    --  -15.70  77.00 -30.00   86
  7  \w    -34.00  12.00   0.50   15.00    --  -15.70  57.00 -90.00   92
  8  \w     29.00  74.00   0.50   15.00    --  -15.70  57.00 -90.00   90
  9  \w    -31.00  20.00   0.50   15.00    --   15.80 -82.00  30.00  102
;
_diffrn_measurement_device 'four-circle diffractometer'
_diffrn_measurement_device_type 'XtaLAB AFC12 (RINC): Kappa single'
_diffrn_measurement_method '\w scans'
_diffrn_orient_matrix_type 'CrysAlisPro convention (1999,Acta A55,543-557)'
_diffrn_orient_matrix_UB_11 0.0123641000
_diffrn_orient_matrix_UB_12 0.0047115000
_diffrn_orient_matrix_UB_13 -0.0240210000
_diffrn_orient_matrix_UB_21 0.0403797000
_diffrn_orient_matrix_UB_22 -0.0300960000
_diffrn_orient_matrix_UB_23 0.0041182000
_diffrn_orient_matrix_UB_31 -0.0252492000
_diffrn_orient_matrix_UB_32 -0.0458098000
_diffrn_orient_matrix_UB_33 -0.0051865000
_diffrn_radiation_monochromator graphite
_diffrn_radiation_probe x-ray
_diffrn_radiation_type MoK\a
_diffrn_radiation_wavelength 0.71073
_diffrn_reflns_av_R_equivalents 0.0548
_diffrn_reflns_av_unetI/netI 0.0543
_diffrn_reflns_Laue_measured_fraction_full 1.000
_diffrn_reflns_Laue_measured_fraction_max 0.932
_diffrn_reflns_limit_h_max 13
_diffrn_reflns_limit_h_min -19
_diffrn_reflns_limit_k_max 17
_diffrn_reflns_limit_k_min -17
_diffrn_reflns_limit_l_max 38
_diffrn_reflns_limit_l_min -38
_diffrn_reflns_number 43469
_diffrn_reflns_point_group_measured_fraction_full 1.000
_diffrn_reflns_point_group_measured_fraction_max 0.932
_diffrn_reflns_theta_full 25.242
_diffrn_reflns_theta_max 29.580
_diffrn_reflns_theta_min 2.237
_diffrn_source 'fine-focus sealed X-ray tube'
_diffrn_source_type 'Enhance (Mo) X-ray Source'
_exptl_absorpt_coefficient_mu 0.081
_exptl_absorpt_correction_T_max 1.00000
_exptl_absorpt_correction_T_min 0.68506
_exptl_absorpt_correction_type multi-scan
_exptl_absorpt_process_details
;
CrysAlisPro 1.171.39.29a (Rigaku Oxford Diffraction, 2015)
Empirical absorption correction using spherical harmonics,
 implemented in SCALE3 ABSPACK scaling algorithm.
;
_exptl_crystal_colour 'clear colourless'
_exptl_crystal_colour_lustre clear
_exptl_crystal_colour_primary colourless
_exptl_crystal_density_diffrn 1.212
_exptl_crystal_description plate
_exptl_crystal_F_000 2096
_exptl_crystal_size_max 0.04
_exptl_crystal_size_mid 0.02
_exptl_crystal_size_min 0.02
_refine_diff_density_max 0.246
_refine_diff_density_min -0.181
_refine_diff_density_rms 0.038
_refine_ls_extinction_method none
_refine_ls_goodness_of_fit_ref 1.007
_refine_ls_hydrogen_treatment mixed
_refine_ls_matrix_type full
_refine_ls_number_parameters 349
_refine_ls_number_reflns 6906
_refine_ls_number_restraints 0
_refine_ls_restrained_S_all 1.007
_refine_ls_R_factor_all 0.1225
_refine_ls_R_factor_gt 0.0656
_refine_ls_shift/su_max 0.000
_refine_ls_shift/su_mean 0.000
_refine_ls_structure_factor_coef Fsqd
_refine_ls_weighting_details 'w=1/[\s^2^(Fo^2^)+(0.0567P)^2^+1.9466P] where P=(Fo^2^+2Fc^2^)/3'
_refine_ls_weighting_scheme calc
_refine_ls_wR_factor_gt 0.1282
_refine_ls_wR_factor_ref 0.1480
_reflns_Friedel_coverage 0.000
_reflns_number_gt 4241
_reflns_number_total 6906
_reflns_threshold_expression 'I > 2\s(I)'
_cod_data_source_file ja0c02522_si_008.cif
_cod_data_source_block exp_3214
_cod_database_code 4134754
_shelx_shelxl_version_number 2018/3
_shelx_space_group_comment
;
The symmetry employed for this shelxl refinement is uniquely defined
by the following loop, which should always be used as a source of
symmetry information in preference to the above space-group names.
They are only intended as comments.
;
_shelx_estimated_absorpt_t_max 0.998
_shelx_estimated_absorpt_t_min 0.997
_reflns_odcompleteness_completeness 99.90
_reflns_odcompleteness_iscentric 1
_reflns_odcompleteness_theta 27.42
_olex2_refinement_description
;
1. Fixed Uiso
 At 1.2 times of:
  All C(H) groups, All C(H,H) groups
 At 1.5 times of:
  All C(H,H,H) groups
2.a Ternary CH refined with riding coordinates:
 C009(H009), C00G(H00G), C00K(H00K), C00U(H00Z)
2.b Secondary CH2 refined with riding coordinates:
 C00E(H00A,H00B), C00J(H00C,H00D), C00L(H00E,H00F), C00M(H00H,H00J), C00O(H00L,
 H00M), C00S(H00U,H00V), C00V(H00,H)
2.c Aromatic/amide H refined with riding coordinates:
 C00I(H00I), C00P(H00P)
2.d Idealised Me refined as rotating group:
 C00Q(H00N,H00O,H00Q), C00R(H00R,H00S,H00T), C00W(H0AA,HA,HB), C00Y(H2AA,HC,
 HD), C00Z(H3AA,HE,HF)
;
_olex2_submission_special_instructions 'No special instructions were received'
_oxdiff_exptl_absorpt_empirical_details
;
Empirical correction (ABSPACK) includes:
- Absorption correction using spherical harmonics
- Frame scaling
;
_oxdiff_exptl_absorpt_empirical_full_max 1.314
_oxdiff_exptl_absorpt_empirical_full_min 0.828

loop_
_space_group_symop_operation_xyz
'x, y, z'
'-x+1/2, -y, z+1/2'
'-x, y+1/2, -z+1/2'
'x+1/2, -y+1/2, -z'
'-x, -y, -z'
'x-1/2, y, -z-1/2'
'x, -y-1/2, z-1/2'
'-x-1/2, y-1/2, z'

loop_
_atom_site_label
_atom_site_type_symbol
_atom_site_fract_x
_atom_site_fract_y
_atom_site_fract_z
_atom_site_U_iso_or_equiv
_atom_site_adp_type
_atom_site_occupancy
_atom_site_site_symmetry_order
_atom_site_calc_flag
_atom_site_refinement_flags_posn
_atom_site_refinement_flags_adp
_atom_site_refinement_flags_occupancy
_atom_site_disorder_assembly
_atom_site_disorder_group
O001 O 0.66403(9) 0.51783(10) 0.42649(5) 0.0423(3) Uani 1 1 d . . . . .
O002 O 0.72681(9) 0.63997(10) 0.37481(4) 0.0422(3) Uani 1 1 d . . . . .
O003 O 0.66732(11) 1.01771(11) 0.23616(5) 0.0541(4) Uani 1 1 d . . . . .
O004 O 0.69918(11) 0.37686(11) 0.46795(6) 0.0560(4) Uani 1 1 d . . . . .
O5 O 0.48965(14) 0.81733(15) 0.05817(6) 0.0702(5) Uani 1 1 d . . . . .
C006 C 0.60797(12) 0.78670(14) 0.19563(6) 0.0337(4) Uani 1 1 d . . . . .
C007 C 0.64806(12) 0.76767(14) 0.28627(6) 0.0344(4) Uani 1 1 d . . . . .
C008 C 0.59052(12) 0.80639(14) 0.32805(6) 0.0320(4) Uani 1 1 d . . . . .
C009 C 0.65413(13) 0.85502(15) 0.15796(6) 0.0371(4) Uani 1 1 d . . . . .
H009 H 0.633060 0.925512 0.165154 0.044 Uiso 1 1 calc R . . . .
C00A C 0.65916(12) 0.83180(14) 0.24180(6) 0.0338(4) Uani 1 1 d . . . . .
C00B C 0.71815(13) 0.46411(16) 0.45644(7) 0.0390(5) Uani 1 1 d . . . . .
C00C C 0.56532(13) 0.70083(14) 0.35283(6) 0.0344(4) Uani 1 1 d . . . . .
C00D C 0.62592(14) 0.94331(14) 0.25161(7) 0.0385(4) Uani 1 1 d . . . . .
C00E C 0.50809(13) 0.87006(15) 0.31048(7) 0.0402(5) Uani 1 1 d . . . . .
H00A H 0.468180 0.826605 0.291368 0.048 Uiso 1 1 calc R . . . .
H00B H 0.472242 0.894637 0.337085 0.048 Uiso 1 1 calc R . . . .
C00F C 0.79717(13) 0.52898(15) 0.47093(7) 0.0385(5) Uani 1 1 d . . . . .
C00G C 0.54261(13) 0.69738(15) 0.40607(6) 0.0395(5) Uani 1 1 d . . . . .
H00G H 0.513748 0.629515 0.411218 0.047 Uiso 1 1 calc R . . . .
C00H C 0.70143(14) 0.62330(14) 0.42147(7) 0.0387(5) Uani 1 1 d . . . . .
C00I C 0.78732(14) 0.61989(16) 0.45075(7) 0.0423(5) Uani 1 1 d . . . . .
H00I H 0.828452 0.674923 0.454227 0.051 Uiso 1 1 calc R . . . .
C00J C 0.62784(14) 0.69843(15) 0.43779(6) 0.0414(5) Uani 1 1 d . . . . .
H00C H 0.653666 0.767884 0.438411 0.050 Uiso 1 1 calc R . . . .
H00D H 0.609339 0.680637 0.469552 0.050 Uiso 1 1 calc R . . . .
C00K C 0.65130(14) 0.63334(14) 0.34135(6) 0.0400(5) Uani 1 1 d . . . . .
H00K H 0.632569 0.560824 0.337324 0.048 Uiso 1 1 calc R . . . .
C00L C 0.76075(13) 0.83617(18) 0.22402(7) 0.0459(5) Uani 1 1 d . . . . .
H00E H 0.794048 0.891943 0.239476 0.055 Uiso 1 1 calc R . . . .
H00F H 0.792243 0.771361 0.230733 0.055 Uiso 1 1 calc R . . . .
C00M C 0.50255(13) 0.80037(18) 0.19132(7) 0.0441(5) Uani 1 1 d . . . . .
H00H H 0.485825 0.870747 0.199870 0.053 Uiso 1 1 calc R . . . .
H00J H 0.471587 0.753480 0.212863 0.053 Uiso 1 1 calc R . . . .
C00N C 0.62560(15) 0.83761(17) 0.10606(7) 0.0464(5) Uani 1 1 d . . . . .
C00O C 0.54124(14) 0.96210(15) 0.28161(7) 0.0452(5) Uani 1 1 d . . . . .
H00L H 0.490902 0.984055 0.261304 0.054 Uiso 1 1 calc R . . . .
H00M H 0.554543 1.018955 0.302892 0.054 Uiso 1 1 calc R . . . .
C00P C 0.68507(14) 0.67585(16) 0.29592(7) 0.0444(5) Uani 1 1 d . . . . .
H00P H 0.727240 0.642041 0.276511 0.053 Uiso 1 1 calc R . . . .
C00Q C 0.65498(14) 0.87637(15) 0.35762(7) 0.0434(5) Uani 1 1 d . . . . .
H00N H 0.704901 0.835577 0.370150 0.065 Uiso 1 1 calc GR . . . .
H00O H 0.620325 0.906572 0.382967 0.065 Uiso 1 1 calc GR . . . .
H00Q H 0.679783 0.930440 0.338135 0.065 Uiso 1 1 calc GR . . . .
C00R C 0.63162(16) 0.67140(15) 0.19111(7) 0.0483(5) Uani 1 1 d . . . . .
H00R H 0.602485 0.643655 0.163506 0.072 Uiso 1 1 calc GR . . . .
H00S H 0.609566 0.634992 0.218327 0.072 Uiso 1 1 calc GR . . . .
H00T H 0.697632 0.663244 0.188657 0.072 Uiso 1 1 calc GR . . . .
C00S C 0.75718(14) 0.85510(19) 0.17065(7) 0.0521(6) Uani 1 1 d . . . . .
H00U H 0.785344 0.921177 0.162789 0.062 Uiso 1 1 calc R . . . .
H00V H 0.789669 0.800525 0.153935 0.062 Uiso 1 1 calc R . . . .
C00T C 0.48336(17) 0.65009(19) 0.32716(8) 0.0484(5) Uani 1 1 d . . . . .
C00U C 0.51932(15) 0.84440(18) 0.10450(7) 0.0497(5) Uani 1 1 d . . . . .
H00Z H 0.501895 0.916822 0.110079 0.060 Uiso 1 1 calc R . . . .
C00V C 0.47006(15) 0.77811(19) 0.14095(8) 0.0534(6) Uani 1 1 d . . . . .
H00 H 0.480865 0.705521 0.133860 0.064 Uiso 1 1 calc R . . . .
H H 0.403825 0.790573 0.138895 0.064 Uiso 1 1 calc R . . . .
C00W C 0.47133(16) 0.77626(19) 0.42324(8) 0.0571(6) Uani 1 1 d . . . . .
H0AA H 0.496048 0.844997 0.419877 0.086 Uiso 1 1 calc GR . . . .
HA H 0.457428 0.763367 0.455703 0.086 Uiso 1 1 calc GR . . . .
HB H 0.415665 0.770044 0.404938 0.086 Uiso 1 1 calc GR . . . .
C00X C 0.8696(2) 0.4893(2) 0.50357(10) 0.0584(6) Uani 1 1 d . . . . .
C00Y C 0.66042(19) 0.7369(2) 0.08344(8) 0.0668(7) Uani 1 1 d . . . . .
H2AA H 0.723414 0.724509 0.092828 0.100 Uiso 1 1 calc GR . . . .
HC H 0.657420 0.743015 0.049861 0.100 Uiso 1 1 calc GR . . . .
HD H 0.622200 0.680068 0.093477 0.100 Uiso 1 1 calc GR . . . .
C00Z C 0.6651(2) 0.9289(2) 0.07752(8) 0.0744(8) Uani 1 1 d . . . . .
H3AA H 0.649749 0.993026 0.092814 0.112 Uiso 1 1 calc GR . . . .
HE H 0.638976 0.928322 0.046502 0.112 Uiso 1 1 calc GR . . . .
HF H 0.731351 0.922400 0.075441 0.112 Uiso 1 1 calc GR . . . .
H5 H 0.432(2) 0.840(2) 0.0527(11) 0.101(11) Uiso 1 1 d . . . . .
H1AA H 0.841(2) 0.470(3) 0.5332(13) 0.117(12) Uiso 1 1 d . . . . .
HG H 0.8977(19) 0.429(2) 0.4919(10) 0.084(9) Uiso 1 1 d . . . . .
HH H 0.913(2) 0.543(3) 0.5103(11) 0.107(11) Uiso 1 1 d . . . . .
H00W H 0.4214(18) 0.6881(19) 0.3352(8) 0.072(7) Uiso 1 1 d . . . . .
H00X H 0.4779(15) 0.5769(19) 0.3378(8) 0.061(7) Uiso 1 1 d . . . . .
H00Y H 0.4916(14) 0.6469(16) 0.2916(8) 0.053(6) Uiso 1 1 d . . . . .

loop_
_atom_site_aniso_label
_atom_site_aniso_U_11
_atom_site_aniso_U_22
_atom_site_aniso_U_33
_atom_site_aniso_U_23
_atom_site_aniso_U_13
_atom_site_aniso_U_12
O001 0.0459(8) 0.0376(8) 0.0434(8) 0.0025(6) -0.0125(6) -0.0005(6)
O002 0.0443(8) 0.0479(8) 0.0345(7) 0.0052(6) -0.0016(6) 0.0111(6)
O003 0.0675(10) 0.0416(8) 0.0532(9) 0.0027(7) -0.0059(7) -0.0160(7)
O004 0.0636(10) 0.0362(8) 0.0681(10) 0.0093(7) -0.0095(8) -0.0009(7)
O5 0.0757(13) 0.0919(14) 0.0429(9) -0.0126(9) -0.0218(8) 0.0198(11)
C006 0.0326(10) 0.0380(10) 0.0307(9) -0.0016(8) -0.0012(7) 0.0014(8)
C007 0.0327(10) 0.0402(11) 0.0305(9) -0.0014(8) -0.0027(7) 0.0053(8)
C008 0.0344(10) 0.0318(10) 0.0299(9) -0.0027(7) -0.0012(7) 0.0044(8)
C009 0.0351(10) 0.0432(11) 0.0330(10) 0.0022(8) 0.0014(8) 0.0014(8)
C00A 0.0307(9) 0.0387(10) 0.0320(9) 0.0023(8) -0.0015(7) 0.0017(8)
C00B 0.0433(12) 0.0370(11) 0.0367(10) -0.0011(9) -0.0017(8) 0.0078(9)
C00C 0.0396(11) 0.0320(10) 0.0316(9) -0.0014(8) -0.0029(8) 0.0014(8)
C00D 0.0454(11) 0.0373(10) 0.0328(10) 0.0015(9) -0.0103(8) -0.0031(9)
C00E 0.0384(11) 0.0441(12) 0.0380(10) -0.0002(8) 0.0016(8) 0.0111(9)
C00F 0.0404(11) 0.0397(11) 0.0354(10) -0.0022(9) -0.0028(8) 0.0055(9)
C00G 0.0417(11) 0.0418(11) 0.0351(10) 0.0001(8) 0.0014(8) 0.0023(9)
C00H 0.0486(12) 0.0332(10) 0.0342(10) 0.0021(8) -0.0059(9) 0.0002(9)
C00I 0.0440(12) 0.0406(11) 0.0424(11) -0.0004(9) -0.0067(9) -0.0022(9)
C00J 0.0533(12) 0.0413(11) 0.0297(10) 0.0006(8) -0.0023(9) 0.0067(9)
C00K 0.0517(12) 0.0331(10) 0.0352(10) -0.0031(8) -0.0039(9) 0.0101(9)
C00L 0.0314(10) 0.0633(14) 0.0430(11) 0.0029(10) -0.0010(9) -0.0004(9)
C00M 0.0326(11) 0.0602(13) 0.0397(11) 0.0001(9) -0.0007(8) -0.0035(9)
C00N 0.0534(13) 0.0542(13) 0.0315(10) 0.0016(9) 0.0016(9) 0.0067(10)
C00O 0.0544(13) 0.0367(11) 0.0446(12) 0.0003(9) -0.0020(10) 0.0134(9)
C00P 0.0524(12) 0.0488(12) 0.0318(10) -0.0003(9) 0.0045(9) 0.0217(10)
C00Q 0.0502(12) 0.0414(11) 0.0387(11) -0.0040(9) -0.0037(9) -0.0016(9)
C00R 0.0610(14) 0.0438(12) 0.0402(11) -0.0024(9) -0.0024(10) 0.0027(10)
C00S 0.0366(11) 0.0764(16) 0.0432(12) 0.0060(11) 0.0071(9) -0.0024(11)
C00T 0.0552(14) 0.0459(13) 0.0439(13) 0.0007(11) -0.0075(10) -0.0072(11)
C00U 0.0561(13) 0.0574(13) 0.0356(11) -0.0080(10) -0.0120(10) 0.0106(11)
C00V 0.0410(12) 0.0702(15) 0.0491(13) -0.0071(11) -0.0104(10) -0.0013(11)
C00W 0.0540(14) 0.0778(16) 0.0395(12) -0.0009(11) 0.0076(10) 0.0201(12)
C00X 0.0554(16) 0.0563(16) 0.0635(17) -0.0023(13) -0.0207(13) 0.0139(13)
C00Y 0.0762(17) 0.0837(18) 0.0406(13) -0.0122(12) -0.0001(12) 0.0252(14)
C00Z 0.095(2) 0.087(2) 0.0406(13) 0.0149(13) 0.0061(13) -0.0078(16)

loop_
_atom_type_symbol
_atom_type_description
_atom_type_scat_dispersion_real
_atom_type_scat_dispersion_imag
_atom_type_scat_source
C C 0.0033 0.0016 'International Tables Vol C Tables 4.2.6.8 and 6.1.1.4'
H H 0.0000 0.0000 'International Tables Vol C Tables 4.2.6.8 and 6.1.1.4'
O O 0.0106 0.0060 'International Tables Vol C Tables 4.2.6.8 and 6.1.1.4'

loop_
_geom_angle_atom_site_label_1
_geom_angle_atom_site_label_2
_geom_angle_atom_site_label_3
_geom_angle
_geom_angle_site_symmetry_1
_geom_angle_site_symmetry_3
_geom_angle_publ_flag
C00B O001 C00H 108.96(14) . . ?
C00H O002 C00K 114.82(15) . . ?
C009 C006 C00A 99.39(14) . . ?
C00M C006 C009 107.86(15) . . ?
C00M C006 C00A 118.44(15) . . ?
C00R C006 C009 113.64(15) . . ?
C00R C006 C00A 108.44(15) . . ?
C00R C006 C00M 108.99(16) . . ?
C00A C007 C008 121.70(15) . . ?
C00P C007 C008 110.33(16) . . ?
C00P C007 C00A 127.95(17) . . ?
C007 C008 C00C 100.98(14) . . ?
C007 C008 C00Q 106.70(15) . . ?
C00E C008 C007 109.99(15) . . ?
C00E C008 C00C 115.55(15) . . ?
C00E C008 C00Q 109.40(15) . . ?
C00Q C008 C00C 113.54(15) . . ?
C006 C009 C00N 117.80(16) . . ?
C00S C009 C006 104.83(15) . . ?
C00S C009 C00N 118.90(16) . . ?
C007 C00A C006 115.68(15) . . ?
C007 C00A C00D 108.89(15) . . ?
C007 C00A C00L 113.01(15) . . ?
C00D C00A C006 109.95(14) . . ?
C00D C00A C00L 108.59(16) . . ?
C00L C00A C006 100.33(14) . . ?
O001 C00B C00F 109.46(17) . . ?
O004 C00B O001 121.43(18) . . ?
O004 C00B C00F 129.11(18) . . ?
C00G C00C C008 120.72(15) . . ?
C00K C00C C008 101.91(14) . . ?
C00K C00C C00G 111.02(15) . . ?
C00T C00C C008 109.42(15) . . ?
C00T C00C C00G 106.87(16) . . ?
C00T C00C C00K 106.02(16) . . ?
O003 C00D C00A 121.30(18) . . ?
O003 C00D C00O 118.44(18) . . ?
C00O C00D C00A 120.25(16) . . ?
C00O C00E C008 110.59(16) . . ?
C00B C00F C00X 121.5(2) . . ?
C00I C00F C00B 107.51(17) . . ?
C00I C00F C00X 131.0(2) . . ?
C00J C00G C00C 114.09(16) . . ?
C00J C00G C00W 110.30(16) . . ?
C00W C00G C00C 115.85(16) . . ?
O001 C00H C00I 102.86(15) . . ?
O001 C00H C00J 107.81(16) . . ?
O002 C00H O001 109.36(15) . . ?
O002 C00H C00I 108.58(16) . . ?
O002 C00H C00J 112.25(15) . . ?
C00I C00H C00J 115.46(16) . . ?
C00F C00I C00H 111.11(18) . . ?
C00H C00J C00G 112.23(15) . . ?
O002 C00K C00C 115.44(14) . . ?
O002 C00K C00P 107.69(16) . . ?
C00P C00K C00C 103.78(15) . . ?
C00S C00L C00A 107.22(15) . . ?
C006 C00M C00V 110.82(16) . . ?
C00U C00N C009 106.52(16) . . ?
C00U C00N C00Z 108.09(19) . . ?
C00Y C00N C009 115.84(17) . . ?
C00Y C00N C00U 111.26(19) . . ?
C00Y C00N C00Z 107.75(19) . . ?
C00Z C00N C009 107.09(18) . . ?
C00D C00O C00E 115.76(16) . . ?
C007 C00P C00K 112.16(17) . . ?
C009 C00S C00L 105.40(15) . . ?
O5 C00U C00N 108.15(18) . . ?
O5 C00U C00V 110.64(18) . . ?
C00V C00U C00N 114.48(17) . . ?
C00U C00V C00M 112.93(17) . . ?

loop_
_geom_bond_atom_site_label_1
_geom_bond_atom_site_label_2
_geom_bond_distance
_geom_bond_site_symmetry_2
_geom_bond_publ_flag
O001 C00B 1.347(2) . ?
O001 C00H 1.470(2) . ?
O002 C00H 1.394(2) . ?
O002 C00K 1.449(2) . ?
O003 C00D 1.212(2) . ?
O004 C00B 1.203(2) . ?
O5 C00U 1.430(2) . ?
C006 C009 1.539(3) . ?
C006 C00A 1.615(2) . ?
C006 C00M 1.535(3) . ?
C006 C00R 1.531(3) . ?
C007 C008 1.533(2) . ?
C007 C00A 1.520(3) . ?
C007 C00P 1.327(3) . ?
C008 C00C 1.575(3) . ?
C008 C00E 1.528(2) . ?
C008 C00Q 1.545(3) . ?
C009 C00N 1.550(3) . ?
C009 C00S 1.529(3) . ?
C00A C00D 1.541(3) . ?
C00A C00L 1.550(3) . ?
C00B C00F 1.472(3) . ?
C00C C00G 1.551(3) . ?
C00C C00K 1.549(3) . ?
C00C C00T 1.535(3) . ?
C00D C00O 1.509(3) . ?
C00E C00O 1.520(3) . ?
C00F C00I 1.313(3) . ?
C00F C00X 1.489(3) . ?
C00G C00J 1.525(3) . ?
C00G C00W 1.526(3) . ?
C00H C00I 1.493(3) . ?
C00H C00J 1.510(3) . ?
C00K C00P 1.487(3) . ?
C00L C00S 1.539(3) . ?
C00M C00V 1.535(3) . ?
C00N C00U 1.535(3) . ?
C00N C00Y 1.534(3) . ?
C00N C00Z 1.540(3) . ?
C00U C00V 1.520(3) . ?
